data_1576700
loop_
_publ_author_name
'Romano-deGea, Jan'
'Sinenko, Irina L.'
'P&#xe2;nzar, Peter M F'
'Neves Vieira, Adriana'
'Frederiksen, Lindsey E. K.'
'Glinkina, Kseniya'
'Fadaei-Tirani, Farzaneh'
'Scopelliti, Rosario'
'Kuttler, Fabien'
'Lau, Kelvin'
'Dyson, Paul J.'

_publ_section_title
;
 Unconventional chalcogen-containing azolylidene metal complexes as
 potential anticancer therapeutics.
;
_journal_issue 8
_journal_name_full 'Chemical science'
_journal_page_first 4296
_journal_page_last 4306
_journal_paper_doi 10.1039/d5sc05555e
_journal_volume 17
_journal_year 2026
_chemical_formula_moiety 'C24 H25 Cl2 N Ru Se, C4 H8 O1'
_chemical_formula_sum 'C28 H33 Cl2 N O Ru Se'
_chemical_formula_weight 650.48
_space_group_crystal_system triclinic
_space_group_IT_number 2
_space_group_name_Hall '-P 1'
_space_group_name_H-M_alt 'P -1'
_atom_sites_solution_hydrogens geom
_atom_sites_solution_primary dual
_atom_sites_solution_secondary difmap
_audit_creation_date 2021-12-23
_audit_creation_method
;
Olex2 1.5
(compiled 2021.12.09 svn.r5202d8cf for OlexSys, GUI svn.r6439)
;
_audit_update_record
;
2021-12-23 deposited with the CCDC.	2025-12-29 downloaded from the CCDC.
;
_cell_angle_alpha 107.2390(18)
_cell_angle_beta 98.9646(18)
_cell_angle_gamma 105.768(2)
_cell_formula_units_Z 2
_cell_length_a 9.7647(2)
_cell_length_b 10.0920(2)
_cell_length_c 15.3151(3)
_cell_measurement_reflns_used 11995
_cell_measurement_temperature 140.00(10)
_cell_measurement_theta_max 75.1400
_cell_measurement_theta_min 3.1120
_cell_volume 1340.54(5)
_computing_cell_refinement 'CrysAlisPro 1.171.41.121a (Rigaku OD, 2021)'
_computing_data_collection 'CrysAlisPro 1.171.41.121a (Rigaku OD, 2021)'
_computing_data_reduction 'CrysAlisPro 1.171.41.121a (Rigaku OD, 2021)'
_computing_molecular_graphics 'Olex2 1.5 (Dolomanov et al., 2009)'
_computing_publication_material 'Olex2 1.5 (Dolomanov et al., 2009)'
_computing_structure_refinement 'ShelXL 2018/3 (Sheldrick, 2015)'
_computing_structure_solution 'ShelXT 2018/2 (Sheldrick, 2015)'
_diffrn_ambient_environment N~2~
_diffrn_ambient_temperature 140.00(10)
_diffrn_detector 'Hybrid Pixel Array Detector'
_diffrn_detector_area_resol_mean 10.0000
_diffrn_detector_type 'HyPix-Arc 150'
_diffrn_measured_fraction_theta_full 0.998
_diffrn_measured_fraction_theta_max 0.948
_diffrn_measurement_details
;
List of Runs (angles in degrees, time in seconds):

  # Type    Start    End  Width  t~exp~   \w     \q     \k     \f   Frames
#--------------------------------------------------------------------------
  1  \w     43.00  68.00   0.50    0.20    --   59.87  15.00  83.00   50
  2  \w     61.00  86.00   0.50    0.20    --   59.87  30.00 150.00   50
  3  \w     48.00 128.00   0.50    0.40    --   81.22  15.00  83.00  160
  4  \w     82.00 127.00   0.50    0.40    --   81.22  30.00 120.00   90
  5  \w     80.00 107.00   0.50    0.40    --   73.64  15.00  83.00   54
  6  \w     86.00 120.00   0.50    0.40    --   73.64  30.00-150.00   68
  7  \w     11.00  37.00   0.50    0.20    --   59.87 -30.00 120.00   52
  8  \w     12.00  37.00   0.50    0.20    --   59.87 -30.00  90.00   50
  9  \w     76.00 112.00   0.50    0.40    --   81.22-125.00  60.00   72
 10  \w     30.00  73.00   0.50    0.40    --   73.64-125.00  60.00   86
 11  \w     42.00  68.00   0.50    0.40    --   81.22-125.00 -30.00   52
 12  \w     73.00 111.00   0.50    0.40    --   81.22-125.00 -30.00   76
 13  \w     33.00 103.00   0.50    0.40    --   73.64-125.00-180.00  140
 14  \w     40.00 112.00   0.50    0.40    --   81.22-125.00-150.00  144
 15  \w     32.00  82.00   0.50    0.40    --   71.88 -95.00  60.00  100
 16  \w     80.00 106.00   0.50    0.40    --   81.22-125.00 120.00   52
 17  \w     37.00  74.00   0.50    0.40    --   81.22-125.00 120.00   74
 18  \w     51.00  84.00   0.50    0.40    --   73.64 -95.00 -60.00   66
 19  \w     20.00  69.00   0.50    0.20    --   59.87 -95.00-120.00   98
 20  \w     33.00  74.00   0.50    0.40    --   71.88 -95.00-150.00   82
 21  \w     52.00  90.00   0.50    0.40    --   81.22 -95.00-120.00   76
 22  \w     39.00  84.00   0.50    0.40    --   73.64 -95.00 -30.00   90
 23  \w     41.00  76.00   0.50    0.40    --   81.22 -95.00   0.00   70
 24  \w     24.00  62.00   0.50    0.20    --   59.87 -95.00 -30.00   76
 25  \w     95.00 120.00   0.50    0.40    --   81.22 125.00  30.00   50
 26  \w     41.00  66.00   0.50    0.40    --   81.22 -95.00 120.00   50
 27  \w    -91.00 -65.00   0.50    0.20    --  -62.28 -15.00 -86.00   52
 28  \w   -121.00 -79.00   0.50    0.20    --  -71.26 -30.00-180.00   84
 29  \w   -110.00 -77.00   0.50    0.40    --  -76.11 -30.00-150.00   66
 30  \w   -114.00 -43.00   0.50    0.20    --  -71.26 -15.00 -86.00  142
 31  \w   -121.00 -88.00   0.50    0.40    --  -76.11 -30.00  60.00   66
 32  \w   -125.00 -77.00   0.50    0.40    --  -76.11 -30.00 150.00   96
 33  \w    -65.00 -32.00   0.50    0.40    --  -76.11 125.00-120.00   66
 34  \w   -107.00 -82.00   0.50    0.40    --  -76.11 125.00-120.00   50
 35  \w    -59.00 -30.00   0.50    0.20    --  -62.28 -15.00 -86.00   58
 36  \w   -107.00 -81.00   0.50    0.40    --  -76.11 -15.00 -86.00   52
 37  \w   -111.00 -75.00   0.50    0.40    --  -76.11-125.00 -30.00   72
;
_diffrn_measurement_device 'four-circle diffractometer'
_diffrn_measurement_device_type 'XtaLAB Synergy R, DW system, HyPix-Arc 150'
_diffrn_measurement_method '\w scans'
_diffrn_orient_matrix_type 'CrysAlisPro convention (1999,Acta A55,543-557)'
_diffrn_orient_matrix_UB_11 -0.1275231000
_diffrn_orient_matrix_UB_12 0.0574792000
_diffrn_orient_matrix_UB_13 -0.0214810000
_diffrn_orient_matrix_UB_21 -0.1101046000
_diffrn_orient_matrix_UB_22 -0.1412919000
_diffrn_orient_matrix_UB_23 0.0009488000
_diffrn_orient_matrix_UB_31 0.0198382000
_diffrn_orient_matrix_UB_32 0.0745092000
_diffrn_orient_matrix_UB_33 0.1068452000
_diffrn_radiation_monochromator mirror
_diffrn_radiation_probe x-ray
_diffrn_radiation_type 'Cu K\a'
_diffrn_radiation_wavelength 1.54184
_diffrn_reflns_av_R_equivalents 0.0215
_diffrn_reflns_av_unetI/netI 0.0241
_diffrn_reflns_Laue_measured_fraction_full 0.998
_diffrn_reflns_Laue_measured_fraction_max 0.948
_diffrn_reflns_limit_h_max 12
_diffrn_reflns_limit_h_min -11
_diffrn_reflns_limit_k_max 12
_diffrn_reflns_limit_k_min -12
_diffrn_reflns_limit_l_max 18
_diffrn_reflns_limit_l_min -15
_diffrn_reflns_number 16526
_diffrn_reflns_point_group_measured_fraction_full 0.998
_diffrn_reflns_point_group_measured_fraction_max 0.948
_diffrn_reflns_theta_full 67.684
_diffrn_reflns_theta_max 75.321
_diffrn_reflns_theta_min 3.126
_diffrn_source 'Rotating-anode X-ray tube'
_diffrn_source_type 'Rigaku (Cu) X-ray Source'
_exptl_absorpt_coefficient_mu 8.280
_exptl_absorpt_correction_T_max 0.898
_exptl_absorpt_correction_T_min 0.485
_exptl_absorpt_correction_type gaussian
_exptl_absorpt_process_details
;
CrysAlisPro 1.171.41.121a (Rigaku Oxford Diffraction, 2021)
Numerical absorption correction based on Gaussian integration over
a multifaceted crystal model.
Empirical absorption correction using spherical harmonics
as implemented in SCALE3 ABSPACK scaling algorithm
;
_exptl_crystal_colour 'clear intense orange'
_exptl_crystal_density_diffrn 1.612
_exptl_crystal_description plate
_exptl_crystal_F_000 656
_exptl_crystal_size_max 0.18
_exptl_crystal_size_mid 0.1
_exptl_crystal_size_min 0.04
_refine_diff_density_max 0.614
_refine_diff_density_min -0.701
_refine_diff_density_rms 0.070
_refine_ls_extinction_method none
_refine_ls_goodness_of_fit_ref 1.063
_refine_ls_hydrogen_treatment constr
_refine_ls_matrix_type full
_refine_ls_number_parameters 356
_refine_ls_number_reflns 5254
_refine_ls_number_restraints 156
_refine_ls_restrained_S_all 1.067
_refine_ls_R_factor_all 0.0300
_refine_ls_R_factor_gt 0.0276
_refine_ls_shift/su_max 0.001
_refine_ls_shift/su_mean 0.000
_refine_ls_structure_factor_coef Fsqd
_refine_ls_weighting_details 'w=1/[\s^2^(Fo^2^)+(0.0436P)^2^+0.6330P] where P=(Fo^2^+2Fc^2^)/3'
_refine_ls_weighting_scheme calc
_refine_ls_wR_factor_gt 0.0744
_refine_ls_wR_factor_ref 0.0756
_reflns_Friedel_coverage 0.000
_reflns_number_gt 4860
_reflns_number_total 5254
_reflns_threshold_expression 'I > 2\s(I)'
_cod_data_source_file d5sc05555e2.cif
_cod_data_source_block pp117
_cod_depositor_comments
;
The following automatic conversions were performed:

data item '_exptl_absorpt_correction_type' value 'Gaussian' was
changed to 'gaussian' in accordance with the
/home/data/users/saulius/crontab/automatic-downloads/rss-feeds/RSC/lib/dictionaries/cif_core.dic
dictionary named 'cif_core.dic' version 2.4.2 last updated on
2011-04-26.

Automatic conversion script
Id: cif_fix_values 8170 2020-07-09 18:12:32Z antanas 

 Adding full bibliography for 1576700--1576709.cif.
;
_cod_original_cell_volume 1340.55(5)
_cod_database_code 1576700
_shelx_shelxl_version_number 2018/3
_audit_contact_author 'Farzaneh Fadaei Tirani'
_chemical_oxdiff_formula 'C28 H33 Cl2 N O Ru Se'
_shelx_space_group_comment
;
The symmetry employed for this shelxl refinement is uniquely defined
by the following loop, which should always be used as a source of
symmetry information in preference to the above space-group names.
They are only intended as comments.
;
_shelx_estimated_absorpt_t_max 0.733
_shelx_estimated_absorpt_t_min 0.317
_olex2_refinement_description
;
1. Fixed Uiso
 At 1.2 times of:
  All C(H) groups, All C(H,H) groups
 At 1.5 times of:
  All C(H,H,H) groups
2. Restrained distances
 O1A-C25A = O1A-C28A
 1.44 with sigma of 0.02
 C27B-C26B
 1.54 with sigma of 0.01
 C26A-C27A
 1.54 with sigma of 0.02
 C28B-C27B = C26B-C25B
 1.53 with sigma of 0.01
 O1B-C28B = O1B-C25B
 1.44 with sigma of 0.01
 C25A-C26A = C27A-C28A
 1.53 with sigma of 0.02
 O1B-C27B = O1B-C26B = C28B-C26B = C27B-C25B
 2.38 with sigma of 0.04
 O1A-C26A = O1A-C27A = C25A-C27A = C26A-C28A
 2.38 with sigma of 0.04
3. Uiso/Uaniso restraints and constraints
O1A \\sim C25A \\sim C26A \\sim C27A \\sim C28A \\sim O1B \\sim C25B \\sim C26B
\\sim C27B \\sim C28B: within 2A with sigma of 0.005 and sigma for terminal
atoms of 0.01 within 2A
4. Others
 Sof(O1B)=Sof(C25B)=Sof(H25C)=Sof(H25D)=Sof(C26B)=Sof(H26C)=Sof(H26D)=
 Sof(C27B)=Sof(H27C)=Sof(H27D)=Sof(C28B)=Sof(H28C)=Sof(H28D)=1-FVAR(1)
 Sof(O1A)=Sof(C25A)=Sof(H25A)=Sof(H25B)=Sof(C26A)=Sof(H26A)=Sof(H26B)=
 Sof(C27A)=Sof(H27A)=Sof(H27B)=Sof(C28A)=Sof(H28A)=Sof(H28B)=FVAR(1)
5.a Ternary CH refined with riding coordinates:
 C21(H21)
5.b Secondary CH2 refined with riding coordinates:
 C8(H8A,H8B), C25A(H25A,H25B), C26A(H26A,H26B), C27A(H27A,H27B), C28A(H28A,
 H28B), C25B(H25C,H25D), C26B(H26C,H26D), C27B(H27C,H27D), C28B(H28C,H28D)
5.c Aromatic/amide H refined with riding coordinates:
 C4(H4), C5(H5), C6(H6), C7(H7), C10(H10), C11(H11), C12(H12), C13(H13),
 C14(H14), C16(H16), C17(H17), C19(H19), C20(H20)
5.d Idealised Me refined as rotating group:
 C22(H22A,H22B,H22C), C23(H23A,H23B,H23C), C24(H24A,H24B,H24C)
;
_olex2_submission_special_instructions 'No special instructions were received'
_oxdiff_exptl_absorpt_empirical_details
;
Empirical correction (ABSPACK) includes:
- Absorption correction using spherical harmonics
- Frame scaling
- Detector area scaling
- B-factor correction
;
_oxdiff_exptl_absorpt_empirical_full_max 1.679
_oxdiff_exptl_absorpt_empirical_full_min 0.704

loop_
_space_group_symop_operation_xyz
'x, y, z'
'-x, -y, -z'

loop_
_atom_site_label
_atom_site_type_symbol
_atom_site_fract_x
_atom_site_fract_y
_atom_site_fract_z
_atom_site_U_iso_or_equiv
_atom_site_adp_type
_atom_site_occupancy
_atom_site_site_symmetry_order
_atom_site_calc_flag
_atom_site_refinement_flags_posn
_atom_site_refinement_flags_adp
_atom_site_refinement_flags_occupancy
_atom_site_disorder_assembly
_atom_site_disorder_group
Ru1 Ru 0.56106(2) 0.38157(2) 0.14189(2) 0.02829(7) Uani 1 1 d . . . . .
Se1 Se 0.76378(3) 0.50898(3) 0.36717(2) 0.03799(9) Uani 1 1 d . . . . .
Cl1 Cl 0.36277(7) 0.47903(7) 0.15568(4) 0.03194(13) Uani 1 1 d . . . . .
Cl2 Cl 0.72540(8) 0.63437(7) 0.20477(5) 0.04085(15) Uani 1 1 d . . . . .
N1 N 0.4905(2) 0.3262(2) 0.32015(14) 0.0297(4) Uani 1 1 d . . . . .
C1 C 0.5829(3) 0.3937(3) 0.27846(17) 0.0308(5) Uani 1 1 d . . . . .
C2 C 0.5421(3) 0.3485(3) 0.41689(18) 0.0332(5) Uani 1 1 d . . . . .
C3 C 0.6883(3) 0.4385(3) 0.45606(18) 0.0362(6) Uani 1 1 d . . . . .
C4 C 0.7563(4) 0.4707(3) 0.55105(19) 0.0446(7) Uani 1 1 d . . . . .
H4 H 0.856455 0.531634 0.578225 0.053 Uiso 1 1 calc R U . . .
C5 C 0.6730(4) 0.4111(3) 0.6038(2) 0.0469(7) Uani 1 1 d . . . . .
H5 H 0.717256 0.430728 0.668126 0.056 Uiso 1 1 calc R U . . .
C6 C 0.5273(4) 0.3239(3) 0.5655(2) 0.0470(7) Uani 1 1 d . . . . .
H6 H 0.472812 0.285971 0.604116 0.056 Uiso 1 1 calc R U . . .
C7 C 0.4584(4) 0.2903(3) 0.47102(19) 0.0401(6) Uani 1 1 d . . . . .
H7 H 0.357945 0.229833 0.444538 0.048 Uiso 1 1 calc R U . . .
C8 C 0.3363(3) 0.2362(3) 0.27069(18) 0.0328(5) Uani 1 1 d . . . . .
H8A H 0.314102 0.245627 0.207933 0.039 Uiso 1 1 calc R U . . .
H8B H 0.271953 0.276155 0.306997 0.039 Uiso 1 1 calc R U . . .
C9 C 0.2988(3) 0.0744(3) 0.25683(17) 0.0312(5) Uani 1 1 d . . . . .
C10 C 0.1524(3) -0.0081(3) 0.2401(2) 0.0406(6) Uani 1 1 d . . . . .
H10 H 0.079789 0.038266 0.240095 0.049 Uiso 1 1 calc R U . . .
C11 C 0.1109(4) -0.1577(3) 0.2232(2) 0.0483(7) Uani 1 1 d . . . . .
H11 H 0.010246 -0.213517 0.212147 0.058 Uiso 1 1 calc R U . . .
C12 C 0.2161(4) -0.2259(3) 0.2226(2) 0.0435(7) Uani 1 1 d . . . . .
H12 H 0.187549 -0.328680 0.210999 0.052 Uiso 1 1 calc R U . . .
C13 C 0.3620(3) -0.1456(3) 0.2387(2) 0.0407(6) Uani 1 1 d . . . . .
H13 H 0.434011 -0.192738 0.237462 0.049 Uiso 1 1 calc R U . . .
C14 C 0.4037(3) 0.0055(3) 0.25681(19) 0.0360(6) Uani 1 1 d . . . . .
H14 H 0.504606 0.061579 0.269228 0.043 Uiso 1 1 calc R U . . .
C15 C 0.7280(3) 0.3020(3) 0.08134(18) 0.0348(6) Uani 1 1 d . . . . .
C16 C 0.6408(3) 0.1963(3) 0.11096(18) 0.0363(6) Uani 1 1 d . . . . .
H16 H 0.687305 0.161285 0.154209 0.044 Uiso 1 1 calc R U . . .
C17 C 0.4839(3) 0.1406(3) 0.07741(18) 0.0365(6) Uani 1 1 d . . . . .
H17 H 0.427646 0.067955 0.097571 0.044 Uiso 1 1 calc R U . . .
C18 C 0.4120(3) 0.1929(3) 0.01454(19) 0.0382(6) Uani 1 1 d . . . . .
C19 C 0.5001(3) 0.2963(3) -0.01809(18) 0.0390(6) Uani 1 1 d . . . . .
H19 H 0.453960 0.328839 -0.063060 0.047 Uiso 1 1 calc R U . . .
C20 C 0.6512(3) 0.3497(3) 0.01479(18) 0.0379(6) Uani 1 1 d . . . . .
H20 H 0.706791 0.420334 -0.007096 0.045 Uiso 1 1 calc R U . . .
C21 C 0.8934(3) 0.3646(4) 0.1125(2) 0.0435(7) Uani 1 1 d . . . . .
H21 H 0.922175 0.474458 0.136487 0.052 Uiso 1 1 calc R U . . .
C22 C 0.9624(4) 0.3220(5) 0.1901(2) 0.0579(9) Uani 1 1 d . . . . .
H22A H 0.920715 0.349401 0.244259 0.087 Uiso 1 1 calc R U . . .
H22B H 1.069011 0.373531 0.209655 0.087 Uiso 1 1 calc R U . . .
H22C H 0.942382 0.215364 0.166937 0.087 Uiso 1 1 calc R U . . .
C23 C 0.9545(4) 0.3187(5) 0.0257(3) 0.0648(10) Uani 1 1 d . . . . .
H23A H 0.929863 0.211461 0.001530 0.097 Uiso 1 1 calc R U . . .
H23B H 1.061714 0.366077 0.044013 0.097 Uiso 1 1 calc R U . . .
H23C H 0.910767 0.349510 -0.023623 0.097 Uiso 1 1 calc R U . . .
C24 C 0.2464(4) 0.1397(4) -0.0185(2) 0.0561(9) Uani 1 1 d . . . . .
H24A H 0.203842 0.093121 0.023368 0.084 Uiso 1 1 calc R U . . .
H24B H 0.214248 0.067947 -0.083252 0.084 Uiso 1 1 calc R U . . .
H24C H 0.213317 0.223579 -0.017089 0.084 Uiso 1 1 calc R U . . .
O1A O 0.9752(4) 0.2219(4) 0.4798(2) 0.0798(10) Uani 0.828(4) 1 d D U P A 1
C25A C 0.9293(5) 0.1837(5) 0.5563(3) 0.0610(10) Uani 0.828(4) 1 d D U P A 1
H25A H 0.897117 0.261274 0.595069 0.073 Uiso 0.828(4) 1 calc R U P A 1
H25B H 1.011679 0.173455 0.597400 0.073 Uiso 0.828(4) 1 calc R U P A 1
C26A C 0.8038(5) 0.0401(6) 0.5133(3) 0.0697(11) Uani 0.828(4) 1 d D U P A 1
H26A H 0.838698 -0.044251 0.509976 0.084 Uiso 0.828(4) 1 calc R U P A 1
H26B H 0.728468 0.037619 0.549799 0.084 Uiso 0.828(4) 1 calc R U P A 1
C27A C 0.7447(8) 0.0379(10) 0.4171(4) 0.0849(14) Uani 0.828(4) 1 d D U P A 1
H27A H 0.706468 -0.064099 0.370590 0.102 Uiso 0.828(4) 1 calc R U P A 1
H27B H 0.664004 0.079794 0.416682 0.102 Uiso 0.828(4) 1 calc R U P A 1
C28A C 0.8706(6) 0.1294(6) 0.3939(4) 0.0765(11) Uani 0.828(4) 1 d D U P A 1
H28A H 0.914225 0.065680 0.353003 0.092 Uiso 0.828(4) 1 calc R U P A 1
H28B H 0.837218 0.189048 0.359873 0.092 Uiso 0.828(4) 1 calc R U P A 1
O1B O 0.8297(19) 0.1285(18) 0.3257(11) 0.079(2) Uani 0.172(4) 1 d D U P A 2
C25B C 0.785(3) -0.005(2) 0.3458(15) 0.080(2) Uani 0.172(4) 1 d D U P A 2
H25C H 0.868731 -0.040401 0.359077 0.097 Uiso 0.172(4) 1 calc R U P A 2
H25D H 0.704767 -0.084763 0.293478 0.097 Uiso 0.172(4) 1 calc R U P A 2
C26B C 0.731(3) 0.050(4) 0.4354(17) 0.0778(19) Uani 0.172(4) 1 d D U P A 2
H26C H 0.657551 0.098633 0.426038 0.093 Uiso 0.172(4) 1 calc R U P A 2
H26D H 0.695022 -0.027242 0.461721 0.093 Uiso 0.172(4) 1 calc R U P A 2
C27B C 0.885(3) 0.160(3) 0.4920(13) 0.0760(16) Uani 0.172(4) 1 d D U P A 2
H27C H 0.948656 0.110703 0.517151 0.091 Uiso 0.172(4) 1 calc R U P A 2
H27D H 0.880443 0.242049 0.544635 0.091 Uiso 0.172(4) 1 calc R U P A 2
C28B C 0.938(2) 0.211(3) 0.4143(13) 0.078(2) Uani 0.172(4) 1 d D U P A 2
H28C H 0.952997 0.317469 0.430559 0.093 Uiso 0.172(4) 1 calc R U P A 2
H28D H 1.032942 0.196239 0.409442 0.093 Uiso 0.172(4) 1 calc R U P A 2

loop_
_atom_site_aniso_label
_atom_site_aniso_U_11
_atom_site_aniso_U_22
_atom_site_aniso_U_33
_atom_site_aniso_U_23
_atom_site_aniso_U_13
_atom_site_aniso_U_12
Ru1 0.03054(11) 0.03038(11) 0.02467(11) 0.00916(8) 0.00865(8) 0.01122(8)
Se1 0.03489(16) 0.04540(17) 0.02806(15) 0.01030(12) 0.00570(12) 0.00928(13)
Cl1 0.0384(3) 0.0336(3) 0.0308(3) 0.0136(2) 0.0136(2) 0.0179(3)
Cl2 0.0408(4) 0.0386(3) 0.0359(3) 0.0140(3) 0.0076(3) 0.0028(3)
N1 0.0354(11) 0.0284(10) 0.0274(10) 0.0104(8) 0.0093(9) 0.0126(9)
C1 0.0327(13) 0.0316(12) 0.0302(12) 0.0105(10) 0.0088(10) 0.0140(10)
C2 0.0458(15) 0.0324(13) 0.0278(12) 0.0124(10) 0.0128(11) 0.0190(12)
C3 0.0461(16) 0.0386(14) 0.0274(12) 0.0112(11) 0.0097(11) 0.0203(12)
C4 0.0557(18) 0.0487(17) 0.0324(14) 0.0122(12) 0.0067(13) 0.0272(15)
C5 0.074(2) 0.0476(17) 0.0289(14) 0.0156(12) 0.0132(14) 0.0336(17)
C6 0.076(2) 0.0449(16) 0.0375(15) 0.0229(13) 0.0269(15) 0.0311(16)
C7 0.0576(18) 0.0353(14) 0.0360(14) 0.0168(11) 0.0187(13) 0.0207(13)
C8 0.0336(13) 0.0324(13) 0.0358(13) 0.0142(11) 0.0117(11) 0.0127(11)
C9 0.0374(14) 0.0301(12) 0.0285(12) 0.0121(10) 0.0104(10) 0.0120(11)
C10 0.0379(15) 0.0389(15) 0.0479(16) 0.0169(12) 0.0143(13) 0.0138(12)
C11 0.0415(17) 0.0400(16) 0.0558(18) 0.0147(14) 0.0117(14) 0.0051(13)
C12 0.0520(18) 0.0291(13) 0.0429(16) 0.0111(12) 0.0067(13) 0.0087(13)
C13 0.0498(17) 0.0349(14) 0.0391(14) 0.0131(12) 0.0095(13) 0.0176(13)
C14 0.0350(14) 0.0342(14) 0.0389(14) 0.0138(11) 0.0090(11) 0.0111(11)
C15 0.0357(14) 0.0425(14) 0.0302(13) 0.0114(11) 0.0126(11) 0.0189(12)
C16 0.0426(15) 0.0404(14) 0.0313(13) 0.0112(11) 0.0132(11) 0.0221(12)
C17 0.0422(15) 0.0310(13) 0.0358(14) 0.0071(11) 0.0155(12) 0.0139(11)
C18 0.0382(15) 0.0340(13) 0.0328(13) -0.0020(11) 0.0038(11) 0.0155(12)
C19 0.0494(16) 0.0443(15) 0.0247(12) 0.0070(11) 0.0083(11) 0.0248(13)
C20 0.0483(16) 0.0467(15) 0.0282(13) 0.0165(11) 0.0184(12) 0.0225(13)
C21 0.0368(15) 0.0551(18) 0.0431(15) 0.0177(13) 0.0153(13) 0.0193(14)
C22 0.0415(18) 0.084(3) 0.0514(19) 0.0260(18) 0.0114(15) 0.0249(17)
C23 0.0446(19) 0.103(3) 0.0520(19) 0.027(2) 0.0196(16) 0.030(2)
C24 0.0412(17) 0.0481(18) 0.0574(19) -0.0064(15) -0.0003(15) 0.0167(15)
O1A 0.0684(19) 0.086(2) 0.0656(18) 0.0307(16) 0.0117(15) -0.0058(16)
C25A 0.058(2) 0.066(2) 0.060(2) 0.0305(18) 0.0141(17) 0.0136(17)
C26A 0.062(2) 0.070(2) 0.068(2) 0.0264(18) 0.0126(18) 0.0111(18)
C27A 0.073(2) 0.088(2) 0.074(2) 0.026(2) 0.006(2) 0.007(2)
C28A 0.073(2) 0.080(2) 0.066(2) 0.0256(19) 0.0116(19) 0.0137(19)
O1B 0.073(3) 0.080(3) 0.071(3) 0.026(3) 0.009(3) 0.014(3)
C25B 0.071(3) 0.082(3) 0.074(3) 0.025(3) 0.010(3) 0.012(3)
C26B 0.069(3) 0.080(3) 0.071(3) 0.026(3) 0.010(3) 0.011(3)
C27B 0.069(2) 0.079(2) 0.068(2) 0.027(2) 0.011(2) 0.009(2)
C28B 0.071(3) 0.081(3) 0.067(3) 0.028(3) 0.011(3) 0.008(3)

loop_
_atom_type_symbol
_atom_type_description
_atom_type_scat_dispersion_real
_atom_type_scat_dispersion_imag
_atom_type_scat_source
C C 0.0181 0.0091 'International Tables Vol C Tables 4.2.6.8 and 6.1.1.4'
H H 0.0000 0.0000 'International Tables Vol C Tables 4.2.6.8 and 6.1.1.4'
Cl Cl 0.3639 0.7018 'International Tables Vol C Tables 4.2.6.8 and 6.1.1.4'
N N 0.0311 0.0180 'International Tables Vol C Tables 4.2.6.8 and 6.1.1.4'
O O 0.0492 0.0322 'International Tables Vol C Tables 4.2.6.8 and 6.1.1.4'
Ru Ru 0.0552 3.2960 'International Tables Vol C Tables 4.2.6.8 and 6.1.1.4'
Se Se -0.7943 1.1372 'International Tables Vol C Tables 4.2.6.8 and 6.1.1.4'

loop_
_exptl_crystal_face_index_h
_exptl_crystal_face_index_k
_exptl_crystal_face_index_l
_exptl_crystal_face_perp_dist
0 0 1 0.0516
0 0 -1 0.0918
1 -1 0 0.0274
-1 1 0 0.0096
1 0 0 0.0434
2 0 -1 0.0383
0 2 -1 0.0340
0 1 0 0.0311
0 -1 0 0.0378

loop_
_geom_angle_atom_site_label_1
_geom_angle_atom_site_label_2
_geom_angle_atom_site_label_3
_geom_angle
_geom_angle_site_symmetry_1
_geom_angle_site_symmetry_3
_geom_angle_publ_flag
Cl1 Ru1 Cl2 86.89(2) . . ?
C1 Ru1 Cl1 88.10(7) . . ?
C1 Ru1 Cl2 86.54(8) . . ?
C1 Ru1 C15 111.74(10) . . ?
C1 Ru1 C16 90.43(10) . . ?
C1 Ru1 C17 96.91(10) . . ?
C1 Ru1 C18 126.23(11) . . ?
C1 Ru1 C19 162.75(11) . . ?
C1 Ru1 C20 148.91(10) . . ?
C15 Ru1 Cl1 160.05(7) . . ?
C15 Ru1 Cl2 92.01(8) . . ?
C15 Ru1 C18 80.79(10) . . ?
C15 Ru1 C19 66.95(10) . . ?
C15 Ru1 C20 37.86(10) . . ?
C16 Ru1 Cl1 150.59(8) . . ?
C16 Ru1 Cl2 122.34(8) . . ?
C16 Ru1 C15 37.44(10) . . ?
C16 Ru1 C17 38.26(10) . . ?
C16 Ru1 C18 68.17(10) . . ?
C16 Ru1 C19 78.71(10) . . ?
C16 Ru1 C20 66.88(10) . . ?
C17 Ru1 Cl1 112.87(7) . . ?
C17 Ru1 Cl2 159.98(7) . . ?
C17 Ru1 C15 68.35(10) . . ?
C17 Ru1 C18 37.22(10) . . ?
C17 Ru1 C19 66.29(10) . . ?
C17 Ru1 C20 78.61(10) . . ?
C18 Ru1 Cl1 89.29(7) . . ?
C18 Ru1 Cl2 146.86(8) . . ?
C18 Ru1 C19 37.06(11) . . ?
C18 Ru1 C20 66.30(11) . . ?
C19 Ru1 Cl1 94.81(7) . . ?
C19 Ru1 Cl2 110.56(8) . . ?
C20 Ru1 Cl1 122.20(7) . . ?
C20 Ru1 Cl2 88.24(8) . . ?
C20 Ru1 C19 35.68(11) . . ?
C3 Se1 C1 88.25(12) . . ?
C1 N1 C2 118.4(2) . . ?
C1 N1 C8 122.5(2) . . ?
C2 N1 C8 119.1(2) . . ?
Se1 C1 Ru1 118.93(13) . . ?
N1 C1 Ru1 131.48(19) . . ?
N1 C1 Se1 109.50(17) . . ?
C3 C2 N1 113.5(2) . . ?
C3 C2 C7 121.2(2) . . ?
C7 C2 N1 125.3(3) . . ?
C2 C3 Se1 110.22(19) . . ?
C2 C3 C4 120.6(3) . . ?
C4 C3 Se1 129.1(2) . . ?
C3 C4 H4 121.1 . . ?
C5 C4 C3 117.8(3) . . ?
C5 C4 H4 121.1 . . ?
C4 C5 H5 119.2 . . ?
C6 C5 C4 121.6(3) . . ?
C6 C5 H5 119.2 . . ?
C5 C6 H6 119.4 . . ?
C5 C6 C7 121.2(3) . . ?
C7 C6 H6 119.4 . . ?
C2 C7 C6 117.6(3) . . ?
C2 C7 H7 121.2 . . ?
C6 C7 H7 121.2 . . ?
N1 C8 H8A 108.6 . . ?
N1 C8 H8B 108.6 . . ?
N1 C8 C9 114.4(2) . . ?
H8A C8 H8B 107.6 . . ?
C9 C8 H8A 108.6 . . ?
C9 C8 H8B 108.6 . . ?
C10 C9 C8 118.0(2) . . ?
C10 C9 C14 119.2(2) . . ?
C14 C9 C8 122.8(2) . . ?
C9 C10 H10 119.7 . . ?
C11 C10 C9 120.6(3) . . ?
C11 C10 H10 119.7 . . ?
C10 C11 H11 120.0 . . ?
C12 C11 C10 119.9(3) . . ?
C12 C11 H11 120.0 . . ?
C11 C12 H12 119.9 . . ?
C13 C12 C11 120.2(3) . . ?
C13 C12 H12 119.9 . . ?
C12 C13 H13 120.2 . . ?
C12 C13 C14 119.7(3) . . ?
C14 C13 H13 120.2 . . ?
C9 C14 C13 120.4(3) . . ?
C9 C14 H14 119.8 . . ?
C13 C14 H14 119.8 . . ?
C16 C15 Ru1 69.55(14) . . ?
C16 C15 C20 116.7(2) . . ?
C16 C15 C21 124.6(3) . . ?
C20 C15 Ru1 71.76(15) . . ?
C20 C15 C21 118.7(3) . . ?
C21 C15 Ru1 130.31(19) . . ?
Ru1 C16 H16 128.3 . . ?
C15 C16 Ru1 73.01(15) . . ?
C15 C16 H16 119.3 . . ?
C15 C16 C17 121.5(3) . . ?
C17 C16 Ru1 71.73(15) . . ?
C17 C16 H16 119.3 . . ?
Ru1 C17 H17 130.0 . . ?
C16 C17 Ru1 70.01(15) . . ?
C16 C17 H17 119.8 . . ?
C18 C17 Ru1 72.70(15) . . ?
C18 C17 C16 120.4(3) . . ?
C18 C17 H17 119.8 . . ?
C17 C18 Ru1 70.08(15) . . ?
C17 C18 C19 118.3(3) . . ?
C17 C18 C24 121.0(3) . . ?
C19 C18 Ru1 72.83(15) . . ?
C19 C18 C24 120.6(3) . . ?
C24 C18 Ru1 128.97(19) . . ?
Ru1 C19 H19 132.4 . . ?
C18 C19 Ru1 70.12(15) . . ?
C18 C19 H19 119.6 . . ?
C20 C19 Ru1 71.01(15) . . ?
C20 C19 C18 120.8(3) . . ?
C20 C19 H19 119.6 . . ?
Ru1 C20 H20 130.1 . . ?
C15 C20 Ru1 70.38(14) . . ?
C15 C20 H20 118.9 . . ?
C19 C20 Ru1 73.31(16) . . ?
C19 C20 C15 122.2(3) . . ?
C19 C20 H20 118.9 . . ?
C15 C21 H21 107.6 . . ?
C15 C21 C23 108.7(3) . . ?
C22 C21 C15 114.7(3) . . ?
C22 C21 H21 107.6 . . ?
C22 C21 C23 110.3(3) . . ?
C23 C21 H21 107.6 . . ?
C21 C22 H22A 109.5 . . ?
C21 C22 H22B 109.5 . . ?
C21 C22 H22C 109.5 . . ?
H22A C22 H22B 109.5 . . ?
H22A C22 H22C 109.5 . . ?
H22B C22 H22C 109.5 . . ?
C21 C23 H23A 109.5 . . ?
C21 C23 H23B 109.5 . . ?
C21 C23 H23C 109.5 . . ?
H23A C23 H23B 109.5 . . ?
H23A C23 H23C 109.5 . . ?
H23B C23 H23C 109.5 . . ?
C18 C24 H24A 109.5 . . ?
C18 C24 H24B 109.5 . . ?
C18 C24 H24C 109.5 . . ?
H24A C24 H24B 109.5 . . ?
H24A C24 H24C 109.5 . . ?
H24B C24 H24C 109.5 . . ?
C28A O1A C25A 109.5(4) . . ?
O1A C25A H25A 110.3 . . ?
O1A C25A H25B 110.3 . . ?
O1A C25A C26A 107.2(4) . . ?
H25A C25A H25B 108.5 . . ?
C26A C25A H25A 110.3 . . ?
C26A C25A H25B 110.3 . . ?
C25A C26A H26A 111.2 . . ?
C25A C26A H26B 111.2 . . ?
H26A C26A H26B 109.1 . . ?
C27A C26A C25A 102.8(4) . . ?
C27A C26A H26A 111.2 . . ?
C27A C26A H26B 111.2 . . ?
C26A C27A H27A 110.6 . . ?
C26A C27A H27B 110.6 . . ?
H27A C27A H27B 108.7 . . ?
C28A C27A C26A 105.7(5) . . ?
C28A C27A H27A 110.6 . . ?
C28A C27A H27B 110.6 . . ?
O1A C28A C27A 107.4(5) . . ?
O1A C28A H28A 110.2 . . ?
O1A C28A H28B 110.2 . . ?
C27A C28A H28A 110.2 . . ?
C27A C28A H28B 110.2 . . ?
H28A C28A H28B 108.5 . . ?
C28B O1B C25B 94.9(16) . . ?
O1B C25B H25C 111.8 . . ?
O1B C25B H25D 111.8 . . ?
O1B C25B C26B 99.8(17) . . ?
H25C C25B H25D 109.5 . . ?
C26B C25B H25C 111.8 . . ?
C26B C25B H25D 111.8 . . ?
C25B C26B H26C 113.2 . . ?
C25B C26B H26D 113.2 . . ?
H26C C26B H26D 110.5 . . ?
C27B C26B C25B 92.6(14) . . ?
C27B C26B H26C 113.2 . . ?
C27B C26B H26D 113.2 . . ?
C26B C27B H27C 111.8 . . ?
C26B C27B H27D 111.8 . . ?
C26B C27B C28B 100.1(14) . . ?
H27C C27B H27D 109.5 . . ?
C28B C27B H27C 111.8 . . ?
C28B C27B H27D 111.8 . . ?
O1B C28B C27B 109.4(14) . . ?
O1B C28B H28C 109.8 . . ?
O1B C28B H28D 109.8 . . ?
C27B C28B H28C 109.8 . . ?
C27B C28B H28D 109.8 . . ?
H28C C28B H28D 108.3 . . ?

loop_
_geom_bond_atom_site_label_1
_geom_bond_atom_site_label_2
_geom_bond_distance
_geom_bond_site_symmetry_2
_geom_bond_publ_flag
Ru1 Cl1 2.4084(6) . ?
Ru1 Cl2 2.4183(7) . ?
Ru1 C1 2.032(2) . ?
Ru1 C15 2.214(3) . ?
Ru1 C16 2.170(3) . ?
Ru1 C17 2.192(3) . ?
Ru1 C18 2.226(3) . ?
Ru1 C19 2.262(3) . ?
Ru1 C20 2.233(3) . ?
Se1 C1 1.875(3) . ?
Se1 C3 1.872(3) . ?
N1 C1 1.338(3) . ?
N1 C2 1.417(3) . ?
N1 C8 1.469(3) . ?
C2 C3 1.389(4) . ?
C2 C7 1.392(4) . ?
C3 C4 1.402(4) . ?
C4 H4 0.9500 . ?
C4 C5 1.379(4) . ?
C5 H5 0.9500 . ?
C5 C6 1.377(5) . ?
C6 H6 0.9500 . ?
C6 C7 1.393(4) . ?
C7 H7 0.9500 . ?
C8 H8A 0.9900 . ?
C8 H8B 0.9900 . ?
C8 C9 1.513(3) . ?
C9 C10 1.384(4) . ?
C9 C14 1.385(4) . ?
C10 H10 0.9500 . ?
C10 C11 1.383(4) . ?
C11 H11 0.9500 . ?
C11 C12 1.383(5) . ?
C12 H12 0.9500 . ?
C12 C13 1.375(4) . ?
C13 H13 0.9500 . ?
C13 C14 1.394(4) . ?
C14 H14 0.9500 . ?
C15 C16 1.408(4) . ?
C15 C20 1.443(4) . ?
C15 C21 1.504(4) . ?
C16 H16 0.9500 . ?
C16 C17 1.430(4) . ?
C17 H17 0.9500 . ?
C17 C18 1.410(4) . ?
C18 C19 1.427(4) . ?
C18 C24 1.508(4) . ?
C19 H19 0.9500 . ?
C19 C20 1.377(4) . ?
C20 H20 0.9500 . ?
C21 H21 1.0000 . ?
C21 C22 1.503(4) . ?
C21 C23 1.539(4) . ?
C22 H22A 0.9800 . ?
C22 H22B 0.9800 . ?
C22 H22C 0.9800 . ?
C23 H23A 0.9800 . ?
C23 H23B 0.9800 . ?
C23 H23C 0.9800 . ?
C24 H24A 0.9800 . ?
C24 H24B 0.9800 . ?
C24 H24C 0.9800 . ?
O1A C25A 1.435(5) . ?
O1A C28A 1.408(6) . ?
C25A H25A 0.9900 . ?
C25A H25B 0.9900 . ?
C25A C26A 1.501(6) . ?
C26A H26A 0.9900 . ?
C26A H26B 0.9900 . ?
C26A C27A 1.489(8) . ?
C27A H27A 0.9900 . ?
C27A H27B 0.9900 . ?
C27A C28A 1.484(8) . ?
C28A H28A 0.9900 . ?
C28A H28B 0.9900 . ?
O1B C25B 1.442(10) . ?
O1B C28B 1.434(10) . ?
C25B H25C 0.9900 . ?
C25B H25D 0.9900 . ?
C25B C26B 1.550(10) . ?
C26B H26C 0.9900 . ?
C26B H26D 0.9900 . ?
C26B C27B 1.534(10) . ?
C27B H27C 0.9900 . ?
C27B H27D 0.9900 . ?
C27B C28B 1.537(10) . ?
C28B H28C 0.9900 . ?
C28B H28D 0.9900 . ?

loop_
_geom_torsion_atom_site_label_1
_geom_torsion_atom_site_label_2
_geom_torsion_atom_site_label_3
_geom_torsion_atom_site_label_4
_geom_torsion
_geom_torsion_site_symmetry_1
_geom_torsion_site_symmetry_2
_geom_torsion_site_symmetry_3
_geom_torsion_site_symmetry_4
_geom_torsion_publ_flag
Ru1 C15 C16 C17 55.1(2) . . . . ?
Ru1 C15 C20 C19 -54.2(2) . . . . ?
Ru1 C15 C21 C22 83.5(3) . . . . ?
Ru1 C15 C21 C23 -152.6(3) . . . . ?
Ru1 C16 C17 C18 54.6(2) . . . . ?
Ru1 C17 C18 C19 56.5(2) . . . . ?
Ru1 C17 C18 C24 -124.2(2) . . . . ?
Ru1 C18 C19 C20 51.8(2) . . . . ?
Ru1 C19 C20 C15 52.9(2) . . . . ?
Se1 C3 C4 C5 175.9(2) . . . . ?
N1 C2 C3 Se1 3.4(3) . . . . ?
N1 C2 C3 C4 -179.6(2) . . . . ?
N1 C2 C7 C6 -179.9(2) . . . . ?
N1 C8 C9 C10 159.4(2) . . . . ?
N1 C8 C9 C14 -23.1(4) . . . . ?
C1 Se1 C3 C2 -3.4(2) . . . . ?
C1 Se1 C3 C4 179.9(3) . . . . ?
C1 N1 C2 C3 -1.3(3) . . . . ?
C1 N1 C2 C7 177.8(2) . . . . ?
C1 N1 C8 C9 115.2(3) . . . . ?
C2 N1 C1 Ru1 174.97(18) . . . . ?
C2 N1 C1 Se1 -1.5(3) . . . . ?
C2 N1 C8 C9 -67.8(3) . . . . ?
C2 C3 C4 C5 -0.5(4) . . . . ?
C3 Se1 C1 Ru1 -174.25(15) . . . . ?
C3 Se1 C1 N1 2.72(18) . . . . ?
C3 C2 C7 C6 -0.9(4) . . . . ?
C3 C4 C5 C6 -0.7(4) . . . . ?
C4 C5 C6 C7 1.0(4) . . . . ?
C5 C6 C7 C2 -0.2(4) . . . . ?
C7 C2 C3 Se1 -175.7(2) . . . . ?
C7 C2 C3 C4 1.3(4) . . . . ?
C8 N1 C1 Ru1 -8.0(4) . . . . ?
C8 N1 C1 Se1 175.53(17) . . . . ?
C8 N1 C2 C3 -178.4(2) . . . . ?
C8 N1 C2 C7 0.6(4) . . . . ?
C8 C9 C10 C11 177.5(3) . . . . ?
C8 C9 C14 C13 -176.6(2) . . . . ?
C9 C10 C11 C12 -0.4(5) . . . . ?
C10 C9 C14 C13 1.0(4) . . . . ?
C10 C11 C12 C13 0.0(5) . . . . ?
C11 C12 C13 C14 0.8(5) . . . . ?
C12 C13 C14 C9 -1.3(4) . . . . ?
C14 C9 C10 C11 -0.2(4) . . . . ?
C15 C16 C17 Ru1 -55.7(2) . . . . ?
C15 C16 C17 C18 -1.2(4) . . . . ?
C16 C15 C20 Ru1 54.7(2) . . . . ?
C16 C15 C20 C19 0.5(4) . . . . ?
C16 C15 C21 C22 -8.2(4) . . . . ?
C16 C15 C21 C23 115.7(3) . . . . ?
C16 C17 C18 Ru1 -53.3(2) . . . . ?
C16 C17 C18 C19 3.2(4) . . . . ?
C16 C17 C18 C24 -177.6(2) . . . . ?
C17 C18 C19 Ru1 -55.1(2) . . . . ?
C17 C18 C19 C20 -3.3(4) . . . . ?
C18 C19 C20 Ru1 -51.4(2) . . . . ?
C18 C19 C20 C15 1.5(4) . . . . ?
C20 C15 C16 Ru1 -55.8(2) . . . . ?
C20 C15 C16 C17 -0.7(4) . . . . ?
C20 C15 C21 C22 173.2(3) . . . . ?
C20 C15 C21 C23 -62.8(4) . . . . ?
C21 C15 C16 Ru1 125.6(3) . . . . ?
C21 C15 C16 C17 -179.3(2) . . . . ?
C21 C15 C20 Ru1 -126.6(2) . . . . ?
C21 C15 C20 C19 179.2(2) . . . . ?
C24 C18 C19 Ru1 125.6(2) . . . . ?
C24 C18 C19 C20 177.4(2) . . . . ?
O1A C25A C26A C27A -23.7(6) . . . . ?
C25A O1A C28A C27A 5.8(7) . . . . ?
C25A C26A C27A C28A 26.8(7) . . . . ?
C26A C27A C28A O1A -21.0(8) . . . . ?
C28A O1A C25A C26A 11.5(6) . . . . ?
O1B C25B C26B C27B -63(2) . . . . ?
C25B O1B C28B C27B -34(3) . . . . ?
C25B C26B C27B C28B 38(3) . . . . ?
C26B C27B C28B O1B -5(3) . . . . ?
C28B O1B C25B C26B 60(2) . . . . ?

loop_
_exptl_oxdiff_crystal_face_indexfrac_h
_exptl_oxdiff_crystal_face_indexfrac_k
_exptl_oxdiff_crystal_face_indexfrac_l
_exptl_oxdiff_crystal_face_x
_exptl_oxdiff_crystal_face_y
_exptl_oxdiff_crystal_face_z
-0.0000 -0.0000 1.0000 -0.0215 0.0009 0.1068
0.0000 0.0000 -1.0000 0.0215 -0.0009 -0.1068
1.0000 -1.0000 0.0000 -0.1850 0.0312 -0.0547
-1.0000 1.0000 -0.0000 0.1850 -0.0312 0.0547
1.0000 -0.0000 0.0000 -0.1275 -0.1101 0.0198
2.0000 -0.0000 -1.0000 -0.2336 -0.2212 -0.0672
0.0000 2.0000 -1.0000 0.1364 -0.2835 0.0422
0.0000 1.0000 -0.0000 0.0575 -0.1413 0.0745
-0.0000 -1.0000 0.0000 -0.0575 0.1413 -0.0745
